data_4126419
loop_
_publ_author_name
'Shen, Liang'
'Zhao, Kai'
'Doitomi, Kazuki'
'Ganguly, Rakesh'
'Li, Yong-Xin'
'Shen, Zhi-Liang'
'Hirao, Hajime'
'Loh, Teck-Peng'

_publ_section_title
;
 Lewis Acid-Catalyzed Selective [2 + 2]-Cycloaddition and Dearomatizing
 Cascade Reaction of Aryl Alkynes with Acrylates.
;
_journal_name_full 'Journal of the American Chemical Society'
_journal_paper_doi 10.1021/jacs.7b07997
_journal_year 2017
_chemical_formula_sum 'C44 H34 Br2 O4'
_chemical_formula_weight 786.53
_space_group_crystal_system triclinic
_space_group_IT_number 2
_space_group_name_Hall '-P 1'
_space_group_name_H-M_alt 'P -1'
_symmetry_space_group_name_Hall '-P 1'
_symmetry_space_group_name_H-M 'P -1'
_atom_sites_solution_hydrogens geom
_atom_sites_solution_primary direct
_atom_sites_solution_secondary difmap
_cell_angle_alpha 88.957(4)
_cell_angle_beta 76.194(4)
_cell_angle_gamma 76.156(4)
_cell_formula_units_Z 1
_cell_length_a 6.6440(10)
_cell_length_b 11.864(2)
_cell_length_c 11.9743(17)
_cell_measurement_reflns_used 2012
_cell_measurement_temperature 153.(2)
_cell_measurement_theta_max 20.2721
_cell_measurement_theta_min 3.3030
_cell_volume 889.2(2)
_computing_cell_refinement 'SAINT V8.27B (Bruker AXS Inc., 2012)'
_computing_data_collection 'Bruker Apex2'
_computing_data_reduction 'SAINT V8.27B (Bruker AXS Inc., 2012)'
_computing_molecular_graphics 'Bruker Apex2'
_computing_publication_material 'Bruker Apex2'
_computing_structure_refinement 'SHELXL-97 (Sheldrick, 2008)'
_computing_structure_solution 'SHELXS-97 (Sheldrick, 2008)'
_diffrn_ambient_temperature 153.(2)
_diffrn_detector_area_resol_mean 8.3333
_diffrn_measured_fraction_theta_full 0.993
_diffrn_measured_fraction_theta_max 0.993
_diffrn_measurement_device_type 'Bruker APEX-II CCD'
_diffrn_measurement_method '\f and \w scans'
_diffrn_radiation_monochromator graphite
_diffrn_radiation_type MoK\a
_diffrn_radiation_wavelength 0.71073
_diffrn_reflns_av_R_equivalents 0.0684
_diffrn_reflns_av_sigmaI/netI 0.1036
_diffrn_reflns_limit_h_max 8
_diffrn_reflns_limit_h_min -8
_diffrn_reflns_limit_k_max 15
_diffrn_reflns_limit_k_min -15
_diffrn_reflns_limit_l_max 15
_diffrn_reflns_limit_l_min -15
_diffrn_reflns_number 13690
_diffrn_reflns_theta_full 28.31
_diffrn_reflns_theta_max 28.31
_diffrn_reflns_theta_min 1.75
_exptl_absorpt_coefficient_mu 2.323
_exptl_absorpt_correction_T_max 0.87
_exptl_absorpt_correction_T_min 0.65
_exptl_absorpt_correction_type multi-scan
_exptl_absorpt_process_details 'SADABS V2012/1 (Bruker AXS Inc.)'
_exptl_crystal_colour 'light yellow'
_exptl_crystal_density_diffrn 1.469
_exptl_crystal_density_method 'not measured'
_exptl_crystal_description plate
_exptl_crystal_F_000 400
_exptl_crystal_size_max 0.400
_exptl_crystal_size_mid 0.180
_exptl_crystal_size_min 0.060
_refine_diff_density_max 1.119
_refine_diff_density_min -0.677
_refine_ls_extinction_method none
_refine_ls_goodness_of_fit_ref 1.041
_refine_ls_hydrogen_treatment constr
_refine_ls_matrix_type full
_refine_ls_number_parameters 227
_refine_ls_number_reflns 4391
_refine_ls_number_restraints 0
_refine_ls_restrained_S_all 1.041
_refine_ls_R_factor_all 0.1512
_refine_ls_R_factor_gt 0.0692
_refine_ls_shift/su_max 0.000
_refine_ls_shift/su_mean 0.000
_refine_ls_structure_factor_coef Fsqd
_refine_ls_weighting_details 'calc w=1/[\s^2^(Fo^2^)+(0.1092P)^2^+0.1293P] where P=(Fo^2^+2Fc^2^)/3'
_refine_ls_weighting_scheme calc
_refine_ls_wR_factor_gt 0.1773
_refine_ls_wR_factor_ref 0.2218
_reflns_number_gt 2228
_reflns_number_total 4391
_reflns_threshold_expression >2sigma(I)
_cod_data_source_file ja7b07997_si_002.cif
_cod_data_source_block I
_cod_database_code 4126419

loop_
_space_group_symop_operation_xyz
'x, y, z'
'-x, -y, -z'

loop_
_atom_site_type_symbol
_atom_site_label
_atom_site_fract_x
_atom_site_fract_y
_atom_site_fract_z
_atom_site_U_iso_or_equiv
_atom_site_adp_type
_atom_site_calc_flag
_atom_site_refinement_flags
_atom_site_occupancy
Br Br1 1.19905(11) 0.43861(5) 0.83285(5) 0.0619(3) Uani d . 1
C C1 1.0859(11) 0.5458(5) 0.7307(5) 0.0585(17) Uani d . 1
C C2 1.1872(11) 0.6410(6) 0.7027(5) 0.0656(18) Uani d . 1
H H2 1.2989 0.648 0.737 0.079 Uiso calc R 1
C C3 1.1232(11) 0.7210(6) 0.6273(6) 0.0676(19) Uani d . 1
H H3 1.1863 0.785 0.6095 0.081 Uiso calc R 1
C C4 0.9653(9) 0.7060(5) 0.5779(5) 0.0488(14) Uani d . 1
C C5 0.8999(11) 0.7920(6) 0.4930(5) 0.0635(18) Uani d . 1
H H5 0.9668 0.8544 0.4732 0.076 Uiso calc R 1
C C6 0.7464(10) 0.7785(5) 0.4463(5) 0.0509(16) Uani d . 1
C C7 0.6479(12) 0.6841(6) 0.4745(5) 0.068(2) Uani d . 1
H H7 0.5412 0.6756 0.4371 0.082 Uiso calc R 1
C C8 0.7024(11) 0.6043(6) 0.5547(6) 0.0667(18) Uani d . 1
H H8 0.6327 0.543 0.5752 0.08 Uiso calc R 1
C C9 0.8589(10) 0.6185(6) 0.6018(5) 0.0544(16) Uani d . 1
C C10 0.9304(11) 0.5307(6) 0.6871(5) 0.0608(17) Uani d . 1
H H10 0.8654 0.4677 0.7079 0.073 Uiso calc R 1
C C11 0.4923(9) 0.9217(4) 0.3794(5) 0.0422(13) Uani d . 1
C C12 0.4686(10) 1.0003(5) 0.2822(5) 0.0493(14) Uani d . 1
H H12 0.3198 1.0495 0.2934 0.059 Uiso calc R 1
C C13 0.6392(13) 1.0728(6) 0.2460(6) 0.074(2) Uani d . 1
H H13A 0.5789 1.1573 0.2428 0.089 Uiso calc R 1
H H13B 0.7521 1.0567 0.2892 0.089 Uiso calc R 1
C C14 0.6998(11) 1.0072(6) 0.1315(5) 0.0624(17) Uani d . 1
H H14 0.8037 1.0102 0.0623 0.075 Uiso calc R 1
C C15 0.5546(9) 0.9426(5) 0.1618(4) 0.0457(14) Uani d . 1
C C16 0.4824(9) 0.8523(5) 0.1114(4) 0.0450(14) Uani d . 1
C C17 0.2892(11) 0.8292(6) 0.1733(5) 0.0604(17) Uani d . 1
H H17 0.2143 0.872 0.2432 0.072 Uiso calc R 1
C C18 0.2067(14) 0.7459(7) 0.1343(7) 0.082(2) Uani d . 1
H H18 0.0734 0.7331 0.1754 0.099 Uiso calc R 1
C C19 0.3179(16) 0.6825(6) 0.0370(7) 0.081(2) Uani d . 1
H H19 0.2635 0.6229 0.0118 0.098 Uiso calc R 1
C C20 0.5051(15) 0.7013(7) -0.0258(6) 0.077(2) Uani d . 1
H H20 0.5786 0.6557 -0.0943 0.093 Uiso calc R 1
C C21 0.5918(11) 0.7892(5) 0.0104(5) 0.0600(18) Uani d . 1
C C22 0.7940(12) 0.8105(8) -0.0595(6) 0.088(3) Uani d . 1
H H22A 0.7662 0.8882 -0.0906 0.132 Uiso calc R 1
H H22B 0.8542 0.7522 -0.1231 0.132 Uiso calc R 1
H H22C 0.8957 0.8054 -0.0112 0.132 Uiso calc R 1
O O1 0.6912(6) 0.8521(3) 0.3590(3) 0.0508(10) Uani d . 1
O O2 0.3581(6) 0.9198(3) 0.4652(3) 0.0509(10) Uani d . 1

loop_
_atom_site_aniso_label
_atom_site_aniso_U_11
_atom_site_aniso_U_22
_atom_site_aniso_U_33
_atom_site_aniso_U_12
_atom_site_aniso_U_13
_atom_site_aniso_U_23
Br1 0.0816(5) 0.0504(4) 0.0597(4) -0.0114(3) -0.0349(3) 0.0185(3)
C1 0.068(4) 0.049(4) 0.043(3) 0.011(3) -0.010(3) 0.004(3)
C2 0.083(5) 0.052(4) 0.050(4) -0.005(3) -0.005(3) 0.012(3)
C3 0.076(5) 0.063(4) 0.062(4) -0.023(4) -0.007(4) 0.005(3)
C4 0.041(3) 0.049(3) 0.050(3) -0.006(3) -0.002(3) -0.013(3)
C5 0.065(4) 0.065(4) 0.045(4) 0.006(3) -0.007(3) -0.004(3)
C6 0.052(3) 0.053(4) 0.032(3) 0.014(3) -0.007(3) 0.006(2)
C7 0.085(5) 0.057(4) 0.046(4) 0.008(4) -0.007(3) 0.008(3)
C8 0.076(5) 0.050(4) 0.070(4) -0.014(3) -0.011(4) 0.000(3)
C9 0.049(4) 0.052(4) 0.054(4) -0.010(3) 0.003(3) -0.018(3)
C10 0.067(4) 0.058(4) 0.050(4) 0.002(3) -0.015(3) 0.000(3)
C11 0.058(4) 0.030(3) 0.038(3) -0.007(3) -0.016(3) 0.001(2)
C12 0.070(4) 0.040(3) 0.041(3) -0.012(3) -0.023(3) 0.009(2)
C13 0.118(6) 0.056(4) 0.073(5) -0.045(4) -0.051(4) 0.032(3)
C14 0.069(4) 0.076(5) 0.053(4) -0.031(4) -0.024(3) 0.028(3)
C15 0.051(3) 0.044(3) 0.040(3) 0.000(3) -0.018(3) 0.013(2)
C16 0.054(3) 0.042(3) 0.037(3) -0.001(3) -0.017(3) 0.009(2)
C17 0.079(5) 0.057(4) 0.053(4) -0.016(3) -0.031(3) 0.003(3)
C18 0.091(5) 0.074(5) 0.098(6) -0.029(5) -0.047(5) 0.005(5)
C19 0.117(7) 0.053(4) 0.082(5) 0.004(5) -0.061(5) -0.016(4)
C20 0.100(6) 0.065(5) 0.060(4) 0.017(4) -0.041(4) -0.011(4)
C21 0.075(4) 0.050(4) 0.040(3) 0.019(3) -0.022(3) 0.006(3)
C22 0.079(5) 0.106(7) 0.053(4) 0.019(5) -0.007(4) 0.006(4)
O1 0.059(2) 0.050(2) 0.034(2) 0.0026(19) -0.0102(18) 0.0097(17)
O2 0.055(2) 0.047(2) 0.049(2) -0.0106(19) -0.012(2) 0.0100(18)

loop_
_atom_type_symbol
_atom_type_description
_atom_type_scat_dispersion_real
_atom_type_scat_dispersion_imag
_atom_type_scat_source
C C 0.0033 0.0016 'International Tables Vol C Tables 4.2.6.8 and 6.1.1.4'
H H 0.0000 0.0000 'International Tables Vol C Tables 4.2.6.8 and 6.1.1.4'
Br Br -0.2901 2.4595 'International Tables Vol C Tables 4.2.6.8 and 6.1.1.4'
O O 0.0106 0.0060 'International Tables Vol C Tables 4.2.6.8 and 6.1.1.4'

loop_
_geom_angle_atom_site_label_1
_geom_angle_atom_site_label_2
_geom_angle_atom_site_label_3
_geom_angle
C10 C1 C2 123.4(6)
C10 C1 Br1 121.3(6)
C2 C1 Br1 115.3(5)
C3 C2 C1 120.2(7)
C3 C2 H2 119.9
C1 C2 H2 119.9
C2 C3 C4 117.9(7)
C2 C3 H3 121.1
C4 C3 H3 121.1
C3 C4 C9 125.1(6)
C3 C4 C5 117.6(6)
C9 C4 C5 117.2(6)
C6 C5 C4 117.7(7)
C6 C5 H5 121.1
C4 C5 H5 121.1
C5 C6 O1 119.6(6)
C5 C6 C7 121.3(6)
O1 C6 C7 118.9(6)
C8 C7 C6 122.3(7)
C8 C7 H7 118.9
C6 C7 H7 118.9
C9 C8 C7 116.1(7)
C9 C8 H8 121.9
C7 C8 H8 121.9
C8 C9 C4 125.4(7)
C8 C9 C10 118.2(6)
C4 C9 C10 116.3(6)
C1 C10 C9 117.0(6)
C1 C10 H10 121.5
C9 C10 H10 121.5
O2 C11 O1 123.2(5)
O2 C11 C12 126.1(5)
O1 C11 C12 110.7(5)
C11 C12 C15 115.7(4)
C11 C12 C13 116.2(5)
C15 C12 C13 86.4(5)
C11 C12 H12 112.1
C15 C12 H12 112.1
C13 C12 H12 112.1
C14 C13 C12 85.8(5)
C14 C13 H13A 114.4
C12 C13 H13A 114.4
C14 C13 H13B 114.4
C12 C13 H13B 114.4
H13A C13 H13B 111.5
C15 C14 C13 95.1(5)
C15 C14 H14 132.4
C13 C14 H14 132.4
C14 C15 C16 139.2(5)
C14 C15 C12 92.7(5)
C16 C15 C12 128.1(5)
C21 C16 C17 119.2(6)
C21 C16 C15 124.6(6)
C17 C16 C15 116.2(5)
C18 C17 C16 121.2(7)
C18 C17 H17 119.4
C16 C17 H17 119.4
C19 C18 C17 119.1(8)
C19 C18 H18 120.5
C17 C18 H18 120.5
C18 C19 C20 121.9(8)
C18 C19 H19 119.0
C20 C19 H19 119.0
C19 C20 C21 120.4(7)
C19 C20 H20 119.8
C21 C20 H20 119.8
C16 C21 C20 118.2(7)
C16 C21 C22 121.8(7)
C20 C21 C22 120.1(6)
C21 C22 H22A 109.5
C21 C22 H22B 109.5
H22A C22 H22B 109.5
C21 C22 H22C 109.5
H22A C22 H22C 109.5
H22B C22 H22C 109.5
C11 O1 C6 118.2(4)

loop_
_geom_bond_atom_site_label_1
_geom_bond_atom_site_label_2
_geom_bond_distance
Br1 C1 1.898(6)
C1 C10 1.312(9)
C1 C2 1.444(9)
C2 C3 1.362(9)
C2 H2 0.95
C3 C4 1.367(9)
C3 H3 0.95
C4 C9 1.380(9)
C4 C5 1.492(9)
C5 C6 1.316(9)
C5 H5 0.95
C6 O1 1.410(6)
C6 C7 1.424(9)
C7 C8 1.385(9)
C7 H7 0.95
C8 C9 1.339(9)
C8 H8 0.95
C9 C10 1.520(9)
C10 H10 0.95
C11 O2 1.193(6)
C11 O1 1.348(6)
C11 C12 1.492(7)
C12 C15 1.527(8)
C12 C13 1.559(9)
C12 H12 1.0
C13 C14 1.507(10)
C13 H13A 0.99
C13 H13B 0.99
C14 C15 1.351(8)
C14 H14 0.95
C15 C16 1.466(8)
C16 C21 1.380(8)
C16 C17 1.407(8)
C17 C18 1.376(9)
C17 H17 0.95
C18 C19 1.351(11)
C18 H18 0.95
C19 C20 1.358(12)
C19 H19 0.95
C20 C21 1.425(10)
C20 H20 0.95
C21 C22 1.479(10)
C22 H22A 0.98
C22 H22B 0.98
C22 H22C 0.98
